data_1534084
loop_
_publ_author_name
'Lumey, M.W.'
'Dronskowski, R.'

_publ_section_title
;
 The electronic structure of tantalum oxynitride and the falsification of
 alpha-(Ta O N)
;
_journal_name_full 'Zeitschrift fuer Anorganische und Allgemeine Chemie'
_journal_page_first 2173
_journal_page_last 2179
_journal_volume 629
_journal_year 2003
_chemical_formula_sum 'N O Ta'
_chemical_name_systematic 'Ta O N'
_space_group_IT_number 14
_symmetry_space_group_name_Hall '-P 2ybc'
_symmetry_space_group_name_H-M 'P 1 21/c 1'
_cell_angle_alpha 90
_cell_angle_beta 99.8
_cell_angle_gamma 90
_cell_formula_units_Z 4
_cell_length_a 4.99
_cell_length_b 5.05
_cell_length_c 5.2
_cell_volume 129.125
_citation_journal_id_ASTM ZAACAB
_cod_data_source_file Lumey_ZAACAB_2003_1095.cif
_cod_data_source_block N1O1Ta1
_cod_original_cell_volume 129.1253
_cod_original_formula_sum 'N1 O1 Ta1'
_cod_database_code 1534084

loop_
_symmetry_equiv_pos_as_xyz
x,y,z
-x,y+1/2,-z+1/2
-x,-y,-z
x,-y-1/2,z-1/2

loop_
_atom_site_label
_atom_site_type_symbol
_atom_site_fract_x
_atom_site_fract_y
_atom_site_fract_z
_atom_site_occupancy
_atom_site_U_iso_or_equiv
O1 O-2 0.063 0.328 0.346 1 0.0
Ta1 Ta+5 0.294 0.046 0.215 1 0.0
N1 N-3 0.442 0.744 0.481 1 0.0
